data_4036893
loop_
_publ_author_name
'Wen, Li-Rong'
'Man, Ning-Ning'
'Yuan, Wen-Kui'
'Li, Ming'

_publ_section_title
;
 Direct Construction of 2-Aryliminochromenes from Arynes,
 N,S-Keteneacetals, and DMF.
;
_journal_issue 14
_journal_name_full 'The Journal of organic chemistry'
_journal_page_first 5942
_journal_page_last 5948
_journal_paper_doi 10.1021/acs.joc.6b00843
_journal_volume 81
_journal_year 2016
_chemical_formula_moiety 'C22 H15 N O2'
_chemical_formula_sum 'C22 H15 N O2'
_chemical_formula_weight 325.35
_space_group_crystal_system monoclinic
_space_group_IT_number 14
_space_group_name_Hall '-P 2ybc'
_space_group_name_H-M_alt 'P 1 21/c 1'
_atom_sites_solution_hydrogens geom
_audit_creation_date 2014-07-09
_audit_creation_method
;
Olex2 1.2
(compiled 2013.12.10 svn.r2850 for OlexSys, GUI svn.r4736)
;
_cell_angle_alpha 90
_cell_angle_beta 105.311(2)
_cell_angle_gamma 90
_cell_formula_units_Z 8
_cell_length_a 18.476(3)
_cell_length_b 10.9715(15)
_cell_length_c 16.715(3)
_cell_measurement_reflns_used 9700
_cell_measurement_temperature 173.1500
_cell_measurement_theta_max 27.4845
_cell_measurement_theta_min 1.1427
_cell_volume 3268.0(9)
_computing_cell_refinement 'CrystalClear (Rigaku Inc., 2007)'
_computing_data_collection 'CrystalClear (Rigaku Inc., 2007)'
_computing_data_reduction 'CrystalClear (Rigaku Inc., 2007)'
_computing_molecular_graphics 'Olex2 (Dolomanov et al., 2009)'
_computing_publication_material 'Olex2 (Dolomanov et al., 2009)'
_computing_structure_refinement 'SHELXL (Sheldrick, 2013)'
_computing_structure_solution
;
'SHELXS (Sheldrick, 2013)'
;
_diffrn_ambient_temperature 173.1500
_diffrn_detector_area_resol_mean 28.5714
_diffrn_measured_fraction_theta_full 0.997
_diffrn_measured_fraction_theta_max 0.997
_diffrn_measurement_device
;
Saturn724+ (2x2 bin mode)
;
_diffrn_measurement_device_details
;
AFC10: Fixed Chi 2 circle
;
_diffrn_measurement_device_type 'MM007-HF CCD(Saturn 724+)'
_diffrn_measurement_method '\w scans at fixed \c = 45\%'
_diffrn_orient_matrix_type d*Trek
_diffrn_orient_matrix_UB_11 0.0464
_diffrn_orient_matrix_UB_12 0.0281
_diffrn_orient_matrix_UB_13 -0.0301
_diffrn_orient_matrix_UB_21 0.0603
_diffrn_orient_matrix_UB_22 -0.0409
_diffrn_orient_matrix_UB_23 0.0548
_diffrn_orient_matrix_UB_31 0.0140
_diffrn_orient_matrix_UB_32 -0.0350
_diffrn_orient_matrix_UB_33 -0.0416
_diffrn_radiation_detector CCD
_diffrn_radiation_monochromator Confocal
_diffrn_radiation_type MoK\a
_diffrn_radiation_wavelength 0.71073
_diffrn_reflns_av_R_equivalents 0.0376
_diffrn_reflns_av_unetI/netI 0.0292
_diffrn_reflns_Laue_measured_fraction_full 0.997
_diffrn_reflns_Laue_measured_fraction_max 0.997
_diffrn_reflns_limit_h_max 23
_diffrn_reflns_limit_h_min -23
_diffrn_reflns_limit_k_max 14
_diffrn_reflns_limit_k_min -13
_diffrn_reflns_limit_l_max 21
_diffrn_reflns_limit_l_min -21
_diffrn_reflns_number 26137
_diffrn_reflns_point_group_measured_fraction_full 0.997
_diffrn_reflns_point_group_measured_fraction_max 0.997
_diffrn_reflns_theta_full 26.000
_diffrn_reflns_theta_max 27.494
_diffrn_reflns_theta_min 1.143
_diffrn_source 'Rotating Anode'
_diffrn_source_current 24.0000
_diffrn_source_power 1.2000
_diffrn_source_voltage 50.0000
_exptl_absorpt_coefficient_mu 0.085
_exptl_absorpt_correction_T_max 1.0000
_exptl_absorpt_correction_T_min 0.8332
_exptl_absorpt_correction_type multi-scan
_exptl_absorpt_process_details 'CrystalClear (Rigaku Inc., 2007)'
_exptl_crystal_colour orange
_exptl_crystal_colour_primary orange
_exptl_crystal_density_diffrn 1.322
_exptl_crystal_description block
_exptl_crystal_F_000 1360
_exptl_crystal_size_max 0.29
_exptl_crystal_size_mid 0.19
_exptl_crystal_size_min 0.13
_refine_diff_density_max 0.352
_refine_diff_density_min -0.195
_refine_diff_density_rms 0.050
_refine_ls_extinction_method none
_refine_ls_goodness_of_fit_ref 1.163
_refine_ls_hydrogen_treatment constr
_refine_ls_matrix_type full
_refine_ls_number_parameters 451
_refine_ls_number_reflns 7463
_refine_ls_number_restraints 0
_refine_ls_restrained_S_all 1.163
_refine_ls_R_factor_all 0.0706
_refine_ls_R_factor_gt 0.0648
_refine_ls_shift/su_max 0.001
_refine_ls_shift/su_mean 0.000
_refine_ls_structure_factor_coef Fsqd
_refine_ls_weighting_details 'w=1/[\s^2^(Fo^2^)+(0.0614P)^2^+1.2326P] where P=(Fo^2^+2Fc^2^)/3'
_refine_ls_weighting_scheme calc
_refine_ls_wR_factor_gt 0.1514
_refine_ls_wR_factor_ref 0.1556
_reflns_Friedel_coverage 0.000
_reflns_number_gt 6894
_reflns_number_total 7463
_reflns_threshold_expression 'I > 2\s(I)'
_cod_data_source_file jo6b00843_si_001.cif
_cod_data_source_block a
_cod_original_cell_volume 3268.1(8)
_cod_database_code 4036893
_shelxl_version_number 2013-4
_shelx_space_group_comment
;
The symmetry employed for this shelxl refinement is uniquely defined
by the following loop, which should always be used as a source of
symmetry information in preference to the above space-group names.
They are only intended as comments.
;
_diffrn_number_total 7864
_olex2_refinement_description
;
1. Fixed Uiso
 At 1.2 times of:
  All C(H) groups
2.a Aromatic/amide H refined with riding coordinates:
 C3A(H3A), C5A(H5A), C6A(H6A), C7A(H7A), C8A(H8A), C11A(H11A), C12A(H12A),
 C13A(H13A), C14A(H14A), C15A(H15A), C18A(H18A), C19A(H19A), C20A(H20A),
 C21A(H21A), C22A(H22A), C3(H3), C5(H5), C6(H6), C7(H7), C8(H8), C11(H11),
 C12(H12), C13(H13), C14(H14), C15(H15), C18(H18), C19(H19), C20(H20), C21(H21),
  C22(H22)
;

loop_
_space_group_symop_operation_xyz
'x, y, z'
'-x, y+1/2, -z+1/2'
'-x, -y, -z'
'x, -y-1/2, z-1/2'

loop_
_atom_site_label
_atom_site_type_symbol
_atom_site_fract_x
_atom_site_fract_y
_atom_site_fract_z
_atom_site_U_iso_or_equiv
_atom_site_adp_type
_atom_site_occupancy
_atom_site_site_symmetry_order
_atom_site_calc_flag
_atom_site_refinement_flags_posn
O1A O 0.35289(6) 0.65626(11) 0.63781(7) 0.0330(3) Uani 1 1 d .
O2A O 0.55917(7) 0.72904(11) 0.81848(8) 0.0411(3) Uani 1 1 d .
N1A N 0.38275(7) 0.73168(13) 0.77172(8) 0.0297(3) Uani 1 1 d .
C1A C 0.40056(9) 0.66624(14) 0.71718(9) 0.0273(3) Uani 1 1 d .
C2A C 0.47051(8) 0.59706(14) 0.73582(10) 0.0274(3) Uani 1 1 d .
C3A C 0.48383(9) 0.51529(15) 0.68176(10) 0.0297(3) Uani 1 1 d .
H3A H 0.5269 0.4676 0.6965 0.036 Uiso 1 1 calc R
C4A C 0.43195(9) 0.50056(14) 0.60102(10) 0.0277(3) Uani 1 1 d .
C5A C 0.44323(9) 0.41866(15) 0.54153(11) 0.0329(4) Uani 1 1 d .
H5A H 0.4846 0.3669 0.5543 0.040 Uiso 1 1 calc R
C6A C 0.39335(10) 0.41420(16) 0.46402(11) 0.0372(4) Uani 1 1 d .
H6A H 0.4011 0.3596 0.4245 0.045 Uiso 1 1 calc R
C7A C 0.33143(11) 0.49118(17) 0.44484(11) 0.0393(4) Uani 1 1 d .
H7A H 0.2984 0.4885 0.3922 0.047 Uiso 1 1 calc R
C8A C 0.31835(10) 0.57164(16) 0.50298(11) 0.0375(4) Uani 1 1 d .
H8A H 0.2766 0.6225 0.4902 0.045 Uiso 1 1 calc R
C9A C 0.36857(9) 0.57498(14) 0.58067(10) 0.0292(3) Uani 1 1 d .
C10A C 0.31646(8) 0.80383(14) 0.75239(9) 0.0267(3) Uani 1 1 d .
C11A C 0.31147(9) 0.90633(16) 0.70208(10) 0.0327(4) Uani 1 1 d .
H11A H 0.3491 0.9224 0.6759 0.039 Uiso 1 1 calc R
C12A C 0.25086(10) 0.98438(16) 0.69084(11) 0.0351(4) Uani 1 1 d .
H12A H 0.2485 1.0535 0.6580 0.042 Uiso 1 1 calc R
C13A C 0.19372(9) 0.96056(16) 0.72797(11) 0.0342(4) Uani 1 1 d .
H13A H 0.1530 1.0131 0.7202 0.041 Uiso 1 1 calc R
C14A C 0.19789(9) 0.85750(16) 0.77687(10) 0.0321(4) Uani 1 1 d .
H14A H 0.1593 0.8402 0.8013 0.039 Uiso 1 1 calc R
C15A C 0.25925(9) 0.77963(15) 0.78982(10) 0.0291(3) Uani 1 1 d .
H15A H 0.2620 0.7114 0.8235 0.035 Uiso 1 1 calc R
C16A C 0.52891(8) 0.63004(15) 0.81458(10) 0.0288(3) Uani 1 1 d .
C17A C 0.54978(8) 0.53953(16) 0.88265(10) 0.0295(3) Uani 1 1 d .
C18A C 0.51341(9) 0.42781(17) 0.87868(11) 0.0368(4) Uani 1 1 d .
H18A H 0.4740 0.4089 0.8329 0.044 Uiso 1 1 calc R
C19A C 0.53574(11) 0.3449(2) 0.94271(12) 0.0473(5) Uani 1 1 d .
H19A H 0.5116 0.2700 0.9394 0.057 Uiso 1 1 calc R
C20A C 0.59345(12) 0.3723(2) 1.01134(12) 0.0499(5) Uani 1 1 d .
H20A H 0.6076 0.3166 1.0546 0.060 Uiso 1 1 calc R
C21A C 0.63032(12) 0.4829(2) 1.01572(12) 0.0499(5) Uani 1 1 d .
H21A H 0.6697 0.5011 1.0617 0.060 Uiso 1 1 calc R
C22A C 0.60876(10) 0.56669(17) 0.95179(11) 0.0391(4) Uani 1 1 d .
H22A H 0.6336 0.6410 0.9550 0.047 Uiso 1 1 calc R
O1 O 0.14217(6) 0.90377(10) 0.36527(7) 0.0292(3) Uani 1 1 d .
O2 O -0.06093(7) 0.98879(11) 0.18085(8) 0.0361(3) Uani 1 1 d .
N1 N 0.11341(7) 0.98478(12) 0.23243(8) 0.0285(3) Uani 1 1 d .
C1 C 0.09449(8) 0.91906(14) 0.28647(9) 0.0250(3) Uani 1 1 d .
C2 C 0.02333(8) 0.85297(14) 0.26673(9) 0.0259(3) Uani 1 1 d .
C3 C 0.00798(9) 0.77127(14) 0.31957(10) 0.0275(3) Uani 1 1 d .
H3 H -0.0361 0.7261 0.3041 0.033 Uiso 1 1 calc R
C4 C 0.05925(9) 0.75278(14) 0.40019(9) 0.0265(3) Uani 1 1 d .
C5 C 0.04649(10) 0.67009(15) 0.45889(10) 0.0317(4) Uani 1 1 d .
H5 H 0.0040 0.6209 0.4457 0.038 Uiso 1 1 calc R
C6 C 0.09661(10) 0.66122(16) 0.53610(10) 0.0345(4) Uani 1 1 d .
H6 H 0.0881 0.6058 0.5747 0.041 Uiso 1 1 calc R
C7 C 0.16002(10) 0.73533(17) 0.55618(10) 0.0370(4) Uani 1 1 d .
H7 H 0.1930 0.7304 0.6088 0.044 Uiso 1 1 calc R
C8 C 0.17475(10) 0.81639(15) 0.49873(10) 0.0338(4) Uani 1 1 d .
H8 H 0.2175 0.8650 0.5120 0.041 Uiso 1 1 calc R
C9 C 0.12438(9) 0.82309(14) 0.42134(10) 0.0272(3) Uani 1 1 d .
C10 C 0.18076(8) 1.05371(14) 0.25132(10) 0.0271(3) Uani 1 1 d .
C11 C 0.22563(10) 1.05145(16) 0.19664(11) 0.0361(4) Uani 1 1 d .
H11 H 0.2132 1.0000 0.1508 0.043 Uiso 1 1 calc R
C12 C 0.28886(10) 1.12496(17) 0.20945(12) 0.0386(4) Uani 1 1 d .
H12 H 0.3191 1.1212 0.1730 0.046 Uiso 1 1 calc R
C13 C 0.30679(10) 1.20378(16) 0.27632(12) 0.0382(4) Uani 1 1 d .
H13 H 0.3486 1.2542 0.2846 0.046 Uiso 1 1 calc R
C14 C 0.26208(10) 1.20689(17) 0.33064(12) 0.0416(4) Uani 1 1 d .
H14 H 0.2741 1.2598 0.3757 0.050 Uiso 1 1 calc R
C15 C 0.19958(10) 1.13236(16) 0.31910(11) 0.0351(4) Uani 1 1 d .
H15 H 0.1703 1.1349 0.3565 0.042 Uiso 1 1 calc R
C16 C -0.03345(8) 0.88726(14) 0.18710(10) 0.0264(3) Uani 1 1 d .
C17 C -0.05576(8) 0.79475(15) 0.12016(9) 0.0274(3) Uani 1 1 d .
C18 C -0.11376(9) 0.82261(16) 0.05016(11) 0.0360(4) Uani 1 1 d .
H18 H -0.1376 0.8979 0.0460 0.043 Uiso 1 1 calc R
C19 C -0.13568(11) 0.73797(19) -0.01295(11) 0.0456(5) Uani 1 1 d .
H19 H -0.1744 0.7564 -0.0596 0.055 Uiso 1 1 calc R
C20 C -0.10020(11) 0.62578(18) -0.00701(11) 0.0437(5) Uani 1 1 d .
H20 H -0.1152 0.5691 -0.0496 0.052 Uiso 1 1 calc R
C21 C -0.04252(10) 0.59781(16) 0.06202(11) 0.0359(4) Uani 1 1 d .
H21 H -0.0187 0.5225 0.0658 0.043 Uiso 1 1 calc R
C22 C -0.02009(9) 0.68203(15) 0.12572(10) 0.0293(3) Uani 1 1 d .
H22 H 0.0187 0.6632 0.1721 0.035 Uiso 1 1 calc R

loop_
_atom_site_aniso_label
_atom_site_aniso_U_11
_atom_site_aniso_U_22
_atom_site_aniso_U_33
_atom_site_aniso_U_23
_atom_site_aniso_U_13
_atom_site_aniso_U_12
O1A 0.0330(6) 0.0365(6) 0.0276(6) -0.0075(5) 0.0047(5) 0.0029(5)
O2A 0.0388(7) 0.0343(7) 0.0452(7) -0.0024(5) 0.0026(6) -0.0064(5)
N1A 0.0273(7) 0.0335(7) 0.0272(7) 0.0008(5) 0.0053(5) 0.0027(6)
C1A 0.0266(7) 0.0297(8) 0.0238(7) 0.0019(6) 0.0036(6) -0.0003(6)
C2A 0.0258(7) 0.0285(8) 0.0272(8) 0.0017(6) 0.0057(6) 0.0009(6)
C3A 0.0276(8) 0.0297(8) 0.0301(8) 0.0008(6) 0.0046(6) 0.0028(6)
C4A 0.0284(7) 0.0265(8) 0.0278(8) 0.0013(6) 0.0066(6) -0.0015(6)
C5A 0.0329(8) 0.0308(8) 0.0342(9) -0.0045(7) 0.0072(7) 0.0004(7)
C6A 0.0425(9) 0.0350(9) 0.0332(9) -0.0094(7) 0.0081(7) -0.0029(8)
C7A 0.0457(10) 0.0357(9) 0.0299(9) -0.0023(7) -0.0017(7) -0.0004(8)
C8A 0.0383(9) 0.0340(9) 0.0339(9) -0.0001(7) -0.0014(7) 0.0054(7)
C9A 0.0323(8) 0.0251(8) 0.0289(8) -0.0016(6) 0.0060(6) 0.0003(6)
C10A 0.0238(7) 0.0302(8) 0.0236(7) -0.0039(6) 0.0019(6) -0.0009(6)
C11A 0.0275(8) 0.0374(9) 0.0336(9) 0.0041(7) 0.0086(7) -0.0025(7)
C12A 0.0352(9) 0.0306(8) 0.0367(9) 0.0068(7) 0.0042(7) 0.0000(7)
C13A 0.0302(8) 0.0342(9) 0.0353(9) -0.0013(7) 0.0037(7) 0.0064(7)
C14A 0.0277(8) 0.0381(9) 0.0313(8) -0.0011(7) 0.0090(6) -0.0004(7)
C15A 0.0302(8) 0.0298(8) 0.0270(8) 0.0009(6) 0.0070(6) -0.0010(6)
C16A 0.0239(7) 0.0321(8) 0.0306(8) -0.0040(6) 0.0075(6) 0.0019(6)
C17A 0.0245(7) 0.0381(9) 0.0258(8) -0.0035(7) 0.0066(6) 0.0058(6)
C18A 0.0282(8) 0.0465(10) 0.0338(9) 0.0059(8) 0.0046(7) -0.0013(7)
C19A 0.0455(11) 0.0532(12) 0.0424(11) 0.0150(9) 0.0100(8) -0.0021(9)
C20A 0.0550(12) 0.0577(13) 0.0341(10) 0.0123(9) 0.0067(9) 0.0144(10)
C21A 0.0515(12) 0.0575(13) 0.0308(10) -0.0052(9) -0.0067(8) 0.0133(10)
C22A 0.0361(9) 0.0407(10) 0.0348(9) -0.0093(8) -0.0005(7) 0.0059(8)
O1 0.0311(6) 0.0286(6) 0.0271(6) 0.0027(4) 0.0066(4) 0.0005(5)
O2 0.0380(6) 0.0297(6) 0.0388(7) 0.0033(5) 0.0070(5) 0.0068(5)
N1 0.0277(7) 0.0289(7) 0.0280(7) -0.0021(5) 0.0059(5) -0.0028(5)
C1 0.0253(7) 0.0245(7) 0.0234(7) -0.0024(6) 0.0037(6) 0.0008(6)
C2 0.0265(7) 0.0247(7) 0.0258(8) -0.0033(6) 0.0058(6) 0.0005(6)
C3 0.0270(7) 0.0264(8) 0.0277(8) -0.0016(6) 0.0048(6) -0.0019(6)
C4 0.0304(8) 0.0252(7) 0.0245(7) -0.0019(6) 0.0083(6) 0.0033(6)
C5 0.0354(8) 0.0293(8) 0.0317(8) 0.0007(6) 0.0114(7) 0.0032(7)
C6 0.0428(9) 0.0350(9) 0.0276(8) 0.0053(7) 0.0129(7) 0.0112(7)
C7 0.0416(9) 0.0422(10) 0.0239(8) -0.0014(7) 0.0026(7) 0.0112(8)
C8 0.0336(8) 0.0328(9) 0.0308(8) -0.0043(7) 0.0008(7) 0.0029(7)
C9 0.0297(8) 0.0249(7) 0.0264(8) -0.0010(6) 0.0064(6) 0.0033(6)
C10 0.0250(7) 0.0235(7) 0.0308(8) 0.0013(6) 0.0041(6) -0.0001(6)
C11 0.0399(9) 0.0347(9) 0.0342(9) -0.0046(7) 0.0110(7) -0.0079(7)
C12 0.0365(9) 0.0386(10) 0.0449(10) -0.0028(8) 0.0180(8) -0.0059(8)
C13 0.0305(8) 0.0338(9) 0.0489(11) -0.0015(8) 0.0078(7) -0.0077(7)
C14 0.0413(10) 0.0360(9) 0.0475(11) -0.0135(8) 0.0116(8) -0.0103(8)
C15 0.0343(8) 0.0341(9) 0.0392(9) -0.0078(7) 0.0137(7) -0.0044(7)
C16 0.0237(7) 0.0268(8) 0.0286(8) 0.0024(6) 0.0067(6) -0.0013(6)
C17 0.0243(7) 0.0318(8) 0.0254(8) 0.0031(6) 0.0051(6) -0.0041(6)
C18 0.0332(8) 0.0358(9) 0.0337(9) 0.0065(7) -0.0002(7) -0.0025(7)
C19 0.0457(11) 0.0517(11) 0.0299(9) 0.0041(8) -0.0066(8) -0.0093(9)
C20 0.0532(11) 0.0447(11) 0.0290(9) -0.0075(8) 0.0038(8) -0.0153(9)
C21 0.0432(10) 0.0326(9) 0.0329(9) -0.0032(7) 0.0119(7) -0.0074(7)
C22 0.0295(8) 0.0319(8) 0.0256(8) 0.0005(6) 0.0054(6) -0.0032(6)

loop_
_atom_type_symbol
_atom_type_description
_atom_type_scat_dispersion_real
_atom_type_scat_dispersion_imag
_atom_type_scat_source
C C 0.0033 0.0016 'International Tables Vol C Tables 4.2.6.8 and 6.1.1.4'
H H 0.0000 0.0000 'International Tables Vol C Tables 4.2.6.8 and 6.1.1.4'
N N 0.0061 0.0033 'International Tables Vol C Tables 4.2.6.8 and 6.1.1.4'
O O 0.0106 0.0060 'International Tables Vol C Tables 4.2.6.8 and 6.1.1.4'

loop_
_geom_angle_atom_site_label_1
_geom_angle_atom_site_label_2
_geom_angle_atom_site_label_3
_geom_angle
C1A O1A C9A 120.75(12)
C1A N1A C10A 121.50(13)
O1A C1A C2A 117.72(13)
N1A C1A O1A 120.72(14)
N1A C1A C2A 121.55(14)
C1A C2A C16A 116.76(13)
C3A C2A C1A 120.90(14)
C3A C2A C16A 122.13(14)
C2A C3A C4A 120.67(15)
C5A C4A C3A 123.43(15)
C9A C4A C3A 118.05(14)
C9A C4A C5A 118.49(15)
C6A C5A C4A 120.26(16)
C5A C6A C7A 120.04(16)
C8A C7A C6A 120.84(16)
C7A C8A C9A 118.63(16)
O1A C9A C4A 121.43(14)
C8A C9A O1A 116.85(14)
C8A C9A C4A 121.72(15)
C11A C10A N1A 120.16(14)
C15A C10A N1A 120.24(14)
C15A C10A C11A 119.31(15)
C12A C11A C10A 120.28(15)
C11A C12A C13A 120.58(16)
C12A C13A C14A 119.26(16)
C13A C14A C15A 120.62(16)
C10A C15A C14A 119.92(15)
O2A C16A C2A 118.28(15)
O2A C16A C17A 122.32(15)
C17A C16A C2A 119.34(14)
C18A C17A C16A 121.95(14)
C18A C17A C22A 119.31(16)
C22A C17A C16A 118.73(16)
C19A C18A C17A 120.09(17)
C20A C19A C18A 120.6(2)
C19A C20A C21A 119.82(19)
C20A C21A C22A 120.23(18)
C21A C22A C17A 119.99(19)
C1 O1 C9 120.86(12)
C1 N1 C10 122.17(13)
O1 C1 C2 117.53(13)
N1 C1 O1 121.12(13)
N1 C1 C2 121.30(14)
C1 C2 C16 116.76(13)
C3 C2 C1 121.17(14)
C3 C2 C16 121.95(14)
C2 C3 C4 120.58(14)
C5 C4 C3 123.70(15)
C9 C4 C3 117.97(14)
C9 C4 C5 118.31(14)
C6 C5 C4 120.36(16)
C5 C6 C7 119.92(16)
C8 C7 C6 120.92(15)
C9 C8 C7 118.37(16)
O1 C9 C4 121.56(14)
C8 C9 O1 116.38(14)
C8 C9 C4 122.07(15)
C11 C10 N1 119.05(14)
C11 C10 C15 118.87(15)
C15 C10 N1 121.81(15)
C10 C11 C12 120.85(16)
C13 C12 C11 120.01(17)
C14 C13 C12 119.35(16)
C13 C14 C15 121.01(17)
C14 C15 C10 119.90(16)
O2 C16 C2 118.76(14)
O2 C16 C17 122.27(14)
C17 C16 C2 118.94(13)
C18 C17 C16 118.72(15)
C22 C17 C16 121.60(14)
C22 C17 C18 119.68(15)
C19 C18 C17 119.84(17)
C18 C19 C20 120.26(17)
C21 C20 C19 120.18(17)
C20 C21 C22 120.04(17)
C21 C22 C17 119.99(15)

loop_
_geom_bond_atom_site_label_1
_geom_bond_atom_site_label_2
_geom_bond_distance
O1A C1A 1.3894(18)
O1A C9A 1.3920(19)
O2A C16A 1.215(2)
N1A C1A 1.270(2)
N1A C10A 1.422(2)
C1A C2A 1.460(2)
C2A C3A 1.341(2)
C2A C16A 1.509(2)
C3A C4A 1.443(2)
C4A C5A 1.396(2)
C4A C9A 1.394(2)
C5A C6A 1.378(2)
C6A C7A 1.390(3)
C7A C8A 1.381(3)
C8A C9A 1.383(2)
C10A C11A 1.393(2)
C10A C15A 1.389(2)
C11A C12A 1.383(2)
C12A C13A 1.383(2)
C13A C14A 1.386(2)
C14A C15A 1.390(2)
C16A C17A 1.483(2)
C17A C18A 1.391(2)
C17A C22A 1.395(2)
C18A C19A 1.382(3)
C19A C20A 1.377(3)
C20A C21A 1.384(3)
C21A C22A 1.386(3)
O1 C1 1.3878(17)
O1 C9 1.3902(19)
O2 C16 1.2172(19)
N1 C1 1.275(2)
N1 C10 1.419(2)
C1 C2 1.461(2)
C2 C3 1.340(2)
C2 C16 1.509(2)
C3 C4 1.442(2)
C4 C5 1.401(2)
C4 C9 1.394(2)
C5 C6 1.379(2)
C6 C7 1.392(3)
C7 C8 1.388(3)
C8 C9 1.382(2)
C10 C11 1.387(2)
C10 C15 1.393(2)
C11 C12 1.389(2)
C12 C13 1.383(3)
C13 C14 1.380(3)
C14 C15 1.386(2)
C16 C17 1.486(2)
C17 C18 1.396(2)
C17 C22 1.393(2)
C18 C19 1.383(3)
C19 C20 1.386(3)
C20 C21 1.383(3)
C21 C22 1.388(2)

loop_
_geom_torsion_atom_site_label_1
_geom_torsion_atom_site_label_2
_geom_torsion_atom_site_label_3
_geom_torsion_atom_site_label_4
_geom_torsion
O1A C1A C2A C3A -8.2(2)
O1A C1A C2A C16A 166.68(14)
O2A C16A C17A C18A 178.15(16)
O2A C16A C17A C22A -3.3(2)
N1A C1A C2A C3A 170.51(16)
N1A C1A C2A C16A -14.7(2)
N1A C10A C11A C12A -172.61(15)
N1A C10A C15A C14A 173.79(14)
C1A O1A C9A C4A 0.4(2)
C1A O1A C9A C8A -179.58(15)
C1A N1A C10A C11A -70.1(2)
C1A N1A C10A C15A 116.14(18)
C1A C2A C3A C4A 4.9(2)
C1A C2A C16A O2A -67.7(2)
C1A C2A C16A C17A 114.89(16)
C2A C3A C4A C5A 178.87(16)
C2A C3A C4A C9A 1.0(2)
C2A C16A C17A C18A -4.6(2)
C2A C16A C17A C22A 173.99(15)
C3A C2A C16A O2A 107.02(19)
C3A C2A C16A C17A -70.3(2)
C3A C4A C5A C6A -176.42(16)
C3A C4A C9A O1A -3.8(2)
C3A C4A C9A C8A 176.22(16)
C4A C5A C6A C7A -0.1(3)
C5A C4A C9A O1A 178.24(15)
C5A C4A C9A C8A -1.7(2)
C5A C6A C7A C8A -0.9(3)
C6A C7A C8A C9A 0.6(3)
C7A C8A C9A O1A -179.24(16)
C7A C8A C9A C4A 0.7(3)
C9A O1A C1A N1A -173.29(15)
C9A O1A C1A C2A 5.4(2)
C9A C4A C5A C6A 1.4(2)
C10A N1A C1A O1A -4.6(2)
C10A N1A C1A C2A 176.78(14)
C10A C11A C12A C13A -1.3(3)
C11A C10A C15A C14A 0.0(2)
C11A C12A C13A C14A 0.1(3)
C12A C13A C14A C15A 1.0(3)
C13A C14A C15A C10A -1.1(2)
C15A C10A C11A C12A 1.2(2)
C16A C2A C3A C4A -169.61(15)
C16A C17A C18A C19A 178.54(17)
C16A C17A C22A C21A -178.90(17)
C17A C18A C19A C20A 0.7(3)
C18A C17A C22A C21A -0.3(3)
C18A C19A C20A C21A -1.1(3)
C19A C20A C21A C22A 0.8(3)
C20A C21A C22A C17A -0.1(3)
C22A C17A C18A C19A 0.0(3)
O1 C1 C2 C3 -6.6(2)
O1 C1 C2 C16 169.48(13)
O2 C16 C17 C18 -4.4(2)
O2 C16 C17 C22 175.38(15)
N1 C1 C2 C3 170.84(15)
N1 C1 C2 C16 -13.1(2)
N1 C10 C11 C12 174.90(16)
N1 C10 C15 C14 -173.64(16)
C1 O1 C9 C4 1.5(2)
C1 O1 C9 C8 -178.69(13)
C1 N1 C10 C11 134.85(17)
C1 N1 C10 C15 -51.3(2)
C1 C2 C3 C4 4.5(2)
C1 C2 C16 O2 -65.76(19)
C1 C2 C16 C17 116.22(15)
C2 C3 C4 C5 179.26(15)
C2 C3 C4 C9 0.6(2)
C2 C16 C17 C18 173.54(14)
C2 C16 C17 C22 -6.7(2)
C3 C2 C16 O2 110.30(18)
C3 C2 C16 C17 -67.7(2)
C3 C4 C5 C6 -177.19(15)
C3 C4 C9 O1 -3.7(2)
C3 C4 C9 C8 176.49(15)
C4 C5 C6 C7 0.4(2)
C5 C4 C9 O1 177.61(14)
C5 C4 C9 C8 -2.2(2)
C5 C6 C7 C8 -1.6(3)
C6 C7 C8 C9 0.9(3)
C7 C8 C9 O1 -178.77(14)
C7 C8 C9 C4 1.1(2)
C9 O1 C1 N1 -173.90(14)
C9 O1 C1 C2 3.6(2)
C9 C4 C5 C6 1.5(2)
C10 N1 C1 O1 -5.3(2)
C10 N1 C1 C2 177.29(14)
C10 C11 C12 C13 -1.5(3)
C11 C10 C15 C14 0.3(3)
C11 C12 C13 C14 1.1(3)
C12 C13 C14 C15 0.0(3)
C13 C14 C15 C10 -0.7(3)
C15 C10 C11 C12 0.8(3)
C16 C2 C3 C4 -171.38(14)
C16 C17 C18 C19 -179.87(16)
C16 C17 C22 C21 179.90(15)
C17 C18 C19 C20 -0.1(3)
C18 C17 C22 C21 -0.3(2)
C18 C19 C20 C21 -0.1(3)
C19 C20 C21 C22 0.2(3)
C20 C21 C22 C17 0.1(3)
C22 C17 C18 C19 0.3(3)
